data_4001661
loop_
_publ_author_name
'Samedov, Kerim'
'Aksu, Yilmaz'
'Driess, Matthias'

_publ_section_title
;
 Facile Molecular Approach to Transparent Thin-Film Field-Effect
 Transistors with High-Performance Using New Homo- and Heteroleptic
 Indium(III)--Tin(II) Single-Source Precursors
;
_journal_issue 11
_journal_name_full 'Chemistry of Materials'
_journal_page_first 2078
_journal_paper_doi 10.1021/cm300510y
_journal_volume 24
_journal_year 2012
_chemical_formula_moiety 'C24 H63 In N2 O3 Si4 Sn'
_chemical_formula_sum 'C24 H63 In N2 O3 Si4 Sn'
_chemical_formula_weight 773.64
_chemical_melting_point 323
_chemical_name_systematic
; 
 ? 
;
_space_group_IT_number 61
_symmetry_cell_setting orthorhombic
_symmetry_space_group_name_Hall '-P 2ac 2ab'
_symmetry_space_group_name_H-M 'P b c a'
_atom_sites_solution_hydrogens geom
_atom_sites_solution_primary direct
_atom_sites_solution_secondary difmap
_audit_creation_method
;
CrysAlis RED, Oxford Diffraction Ltd.,
Version 1.171.32.24 (release 21-04-2008 CrysAlis171 .NET)
(compiled Apr 21 2008,18:23:10)
;
_cell_angle_alpha 90.00
_cell_angle_beta 90.00
_cell_angle_gamma 90.00
_cell_formula_units_Z 8
_cell_length_a 11.1655(2)
_cell_length_b 20.1365(4)
_cell_length_c 33.7840(6)
_cell_measurement_reflns_used 11186
_cell_measurement_temperature 173(2)
_cell_measurement_theta_max 32.3410
_cell_measurement_theta_min 2.9728
_cell_volume 7595.8(2)
_computing_structure_refinement 'SHELXL-97 (Sheldrick, 1997)'
_computing_structure_solution 'SHELXS-97 (Sheldrick, 1990)'
_diffrn_ambient_temperature 173(2)
_diffrn_detector_area_resol_mean 16.3031
_diffrn_measured_fraction_theta_full 0.999
_diffrn_measured_fraction_theta_max 0.999
_diffrn_radiation_monochromator graphite
_diffrn_radiation_source 'Enhance (Mo) X-ray Source'
_diffrn_radiation_type MoK\a
_diffrn_radiation_wavelength 0.71073
_diffrn_reflns_av_R_equivalents 0.0716
_diffrn_reflns_av_sigmaI/netI 0.0735
_diffrn_reflns_limit_h_max 12
_diffrn_reflns_limit_h_min -14
_diffrn_reflns_limit_k_max 19
_diffrn_reflns_limit_k_min -26
_diffrn_reflns_limit_l_max 43
_diffrn_reflns_limit_l_min -43
_diffrn_reflns_number 40588
_diffrn_reflns_theta_full 27.50
_diffrn_reflns_theta_max 27.50
_diffrn_reflns_theta_min 2.98
_exptl_absorpt_coefficient_mu 1.415
_exptl_absorpt_correction_T_max 1.00000
_exptl_absorpt_correction_T_min 0.92511
_exptl_absorpt_correction_type multi-scan
_exptl_absorpt_process_details
;
CrysAlis RED, Oxford Diffraction Ltd.,
Version 1.171.32.24 (release 21-04-2008 CrysAlis171 .NET)
(compiled Apr 21 2008,18:23:10)
Empirical absorption correction using spherical harmonics,
 implemented in SCALE3 ABSPACK scaling algorithm.
;
_exptl_crystal_colour colourless
_exptl_crystal_density_diffrn 1.353
_exptl_crystal_density_method 'not measured'
_exptl_crystal_description rods
_exptl_crystal_F_000 3200
_exptl_crystal_size_max 0.31
_exptl_crystal_size_mid 0.04
_exptl_crystal_size_min 0.04
_refine_diff_density_max 0.743
_refine_diff_density_min -1.378
_refine_diff_density_rms 0.116
_refine_ls_extinction_method none
_refine_ls_goodness_of_fit_ref 1.147
_refine_ls_hydrogen_treatment constr
_refine_ls_matrix_type full
_refine_ls_number_parameters 337
_refine_ls_number_reflns 8709
_refine_ls_number_restraints 0
_refine_ls_restrained_S_all 1.147
_refine_ls_R_factor_all 0.1001
_refine_ls_R_factor_gt 0.0608
_refine_ls_shift/su_max 0.001
_refine_ls_shift/su_mean 0.000
_refine_ls_structure_factor_coef Fsqd
_refine_ls_weighting_details 'calc w=1/[\s^2^(Fo^2^)+(0.0280P)^2^+0.0000P] where P=(Fo^2^+2Fc^2^)/3'
_refine_ls_weighting_scheme calc
_refine_ls_wR_factor_gt 0.0802
_refine_ls_wR_factor_ref 0.0880
_reflns_number_gt 6596
_reflns_number_total 8709
_reflns_threshold_expression >2sigma(I)
_cod_data_source_file cm300510y_si_002.cif
_cod_data_source_block sam41
_cod_database_code 4001661

loop_
_symmetry_equiv_pos_as_xyz
'x, y, z'
'-x+1/2, -y, z+1/2'
'x+1/2, -y+1/2, -z'
'-x, y+1/2, -z+1/2'
'-x, -y, -z'
'x-1/2, y, -z-1/2'
'-x-1/2, y-1/2, z'
'x, -y-1/2, z-1/2'

loop_
_atom_site_label
_atom_site_type_symbol
_atom_site_fract_x
_atom_site_fract_y
_atom_site_fract_z
_atom_site_U_iso_or_equiv
_atom_site_adp_type
_atom_site_occupancy
_atom_site_symmetry_multiplicity
_atom_site_calc_flag
_atom_site_refinement_flags
In1 In 0.89555(3) 0.093847(16) 0.117630(9) 0.01439(8) Uani 1 1 d .
Sn1 Sn 1.07181(3) 0.002726(18) 0.180693(9) 0.02064(8) Uani 1 1 d .
Si1 Si 0.67661(11) -0.00714(7) 0.08981(4) 0.0234(3) Uani 1 1 d .
Si2 Si 0.61209(12) 0.13613(7) 0.10436(4) 0.0231(3) Uani 1 1 d .
Si3 Si 1.07713(12) 0.22423(7) 0.12514(4) 0.0269(3) Uani 1 1 d .
Si4 Si 0.96974(12) 0.19862(7) 0.04545(4) 0.0221(3) Uani 1 1 d .
C5 C 0.6793(4) 0.2209(2) 0.10654(15) 0.0314(13) Uani 1 1 d .
H5A H 0.7262 0.2254 0.1309 0.047 Uiso 1 1 calc R
H5B H 0.6153 0.2542 0.1063 0.047 Uiso 1 1 calc R
H5C H 0.7316 0.2275 0.0836 0.047 Uiso 1 1 calc R
O3 O 0.9259(3) 0.07261(15) 0.17894(8) 0.0195(7) Uani 1 1 d .
O2 O 1.0248(2) 0.01557(15) 0.11927(8) 0.0169(7) Uani 1 1 d .
C13 C 1.1068(4) -0.0039(2) 0.08775(13) 0.0223(10) Uani 1 1 d .
C14 C 1.0375(4) -0.0037(3) 0.04922(13) 0.0280(12) Uani 1 1 d .
H14A H 0.9737 -0.0370 0.0504 0.042 Uiso 1 1 calc R
H14B H 1.0917 -0.0142 0.0273 0.042 Uiso 1 1 calc R
H14C H 1.0022 0.0403 0.0450 0.042 Uiso 1 1 calc R
N1 N 0.7180(3) 0.07276(19) 0.10378(10) 0.0175(9) Uani 1 1 d .
C19 C 0.9151(5) 0.0766(3) 0.25072(13) 0.0377(15) Uani 1 1 d .
H19A H 0.9412 0.0303 0.2533 0.057 Uiso 1 1 calc R
H19B H 0.8641 0.0883 0.2733 0.057 Uiso 1 1 calc R
H19C H 0.9853 0.1057 0.2502 0.057 Uiso 1 1 calc R
C11 C 1.1456(4) 0.1788(3) 0.16751(15) 0.0334(13) Uani 1 1 d .
H11A H 1.0822 0.1607 0.1844 0.050 Uiso 1 1 calc R
H11B H 1.1954 0.2094 0.1830 0.050 Uiso 1 1 calc R
H11C H 1.1953 0.1424 0.1575 0.050 Uiso 1 1 calc R
N2 N 0.9890(3) 0.17486(19) 0.09485(11) 0.0197(9) Uani 1 1 d .
O1 O 0.9607(3) -0.07364(17) 0.18984(9) 0.0294(9) Uani 1 1 d .
C17 C 0.8442(4) 0.0850(3) 0.21222(13) 0.0241(12) Uani 1 1 d .
C2 C 0.7746(4) -0.0725(2) 0.11131(15) 0.0290(12) Uani 1 1 d .
H2A H 0.8561 -0.0675 0.1009 0.043 Uiso 1 1 calc R
H2B H 0.7436 -0.1164 0.1041 0.043 Uiso 1 1 calc R
H2C H 0.7759 -0.0681 0.1402 0.043 Uiso 1 1 calc R
C15 C 1.1514(5) -0.0737(3) 0.09569(15) 0.0338(14) Uani 1 1 d .
H15A H 1.1930 -0.0749 0.1212 0.051 Uiso 1 1 calc R
H15B H 1.2068 -0.0871 0.0746 0.051 Uiso 1 1 calc R
H15C H 1.0833 -0.1044 0.0964 0.051 Uiso 1 1 calc R
C9 C 1.1050(5) 0.1812(3) 0.01362(15) 0.0368(13) Uani 1 1 d .
H9A H 1.1752 0.2036 0.0248 0.055 Uiso 1 1 calc R
H9B H 1.0906 0.1976 -0.0133 0.055 Uiso 1 1 calc R
H9C H 1.1196 0.1332 0.0128 0.055 Uiso 1 1 calc R
C7 C 0.8435(4) 0.1543(2) 0.02006(13) 0.0263(12) Uani 1 1 d .
H7A H 0.8480 0.1067 0.0260 0.039 Uiso 1 1 calc R
H7B H 0.8496 0.1610 -0.0086 0.039 Uiso 1 1 calc R
H7C H 0.7669 0.1719 0.0295 0.039 Uiso 1 1 calc R
C16 C 1.2103(4) 0.0450(3) 0.08599(14) 0.0290(12) Uani 1 1 d .
H16A H 1.1792 0.0897 0.0811 0.044 Uiso 1 1 calc R
H16B H 1.2649 0.0324 0.0646 0.044 Uiso 1 1 calc R
H16C H 1.2536 0.0444 0.1112 0.044 Uiso 1 1 calc R
C4 C 0.5076(4) 0.1316(3) 0.14806(15) 0.0343(14) Uani 1 1 d .
H4A H 0.4757 0.0864 0.1504 0.052 Uiso 1 1 calc R
H4B H 0.4413 0.1629 0.1443 0.052 Uiso 1 1 calc R
H4C H 0.5513 0.1431 0.1723 0.052 Uiso 1 1 calc R
C21 C 0.9854(5) -0.1332(3) 0.21154(16) 0.0352(14) Uani 1 1 d .
C18 C 0.7419(4) 0.0358(3) 0.21025(14) 0.0320(13) Uani 1 1 d .
H18A H 0.6961 0.0431 0.1859 0.048 Uiso 1 1 calc R
H18B H 0.6895 0.0420 0.2332 0.048 Uiso 1 1 calc R
H18C H 0.7740 -0.0095 0.2104 0.048 Uiso 1 1 calc R
C3 C 0.5212(4) -0.0277(3) 0.10721(17) 0.0381(15) Uani 1 1 d .
H3A H 0.5192 -0.0274 0.1362 0.057 Uiso 1 1 calc R
H3B H 0.4986 -0.0718 0.0975 0.057 Uiso 1 1 calc R
H3C H 0.4649 0.0054 0.0970 0.057 Uiso 1 1 calc R
C8 C 0.9358(5) 0.2894(2) 0.04039(15) 0.0341(13) Uani 1 1 d .
H8A H 0.8640 0.3002 0.0558 0.051 Uiso 1 1 calc R
H8B H 0.9220 0.3001 0.0125 0.051 Uiso 1 1 calc R
H8C H 1.0037 0.3154 0.0503 0.051 Uiso 1 1 calc R
C1 C 0.6780(5) -0.0172(3) 0.03460(15) 0.0374(14) Uani 1 1 d .
H1A H 0.6228 0.0148 0.0226 0.056 Uiso 1 1 calc R
H1B H 0.6527 -0.0624 0.0277 0.056 Uiso 1 1 calc R
H1C H 0.7592 -0.0094 0.0246 0.056 Uiso 1 1 calc R
C6 C 0.5157(4) 0.1364(3) 0.05895(14) 0.0344(14) Uani 1 1 d .
H6A H 0.5663 0.1408 0.0354 0.052 Uiso 1 1 calc R
H6B H 0.4597 0.1739 0.0602 0.052 Uiso 1 1 calc R
H6C H 0.4706 0.0948 0.0575 0.052 Uiso 1 1 calc R
C22 C 1.0247(8) -0.1169(4) 0.2529(2) 0.088(3) Uani 1 1 d .
H22A H 1.0981 -0.0902 0.2519 0.132 Uiso 1 1 calc R
H22B H 1.0402 -0.1581 0.2674 0.132 Uiso 1 1 calc R
H22C H 0.9615 -0.0917 0.2663 0.132 Uiso 1 1 calc R
C20 C 0.8004(5) 0.1559(3) 0.20904(15) 0.0338(13) Uani 1 1 d .
H20A H 0.8687 0.1863 0.2110 0.051 Uiso 1 1 calc R
H20B H 0.7438 0.1651 0.2305 0.051 Uiso 1 1 calc R
H20C H 0.7604 0.1623 0.1835 0.051 Uiso 1 1 calc R
C12 C 0.9888(5) 0.2946(3) 0.14635(17) 0.0462(16) Uani 1 1 d .
H12A H 0.9527 0.3203 0.1248 0.069 Uiso 1 1 calc R
H12B H 1.0419 0.3233 0.1618 0.069 Uiso 1 1 calc R
H12C H 0.9256 0.2770 0.1635 0.069 Uiso 1 1 calc R
C10 C 1.2093(5) 0.2593(3) 0.09822(17) 0.0450(16) Uani 1 1 d .
H10A H 1.2584 0.2229 0.0878 0.067 Uiso 1 1 calc R
H10B H 1.2572 0.2862 0.1165 0.067 Uiso 1 1 calc R
H10C H 1.1815 0.2871 0.0763 0.067 Uiso 1 1 calc R
C23 C 0.8732(7) -0.1736(3) 0.2120(3) 0.082(3) Uani 1 1 d .
H23A H 0.8099 -0.1490 0.2257 0.122 Uiso 1 1 calc R
H23B H 0.8880 -0.2157 0.2257 0.122 Uiso 1 1 calc R
H23C H 0.8480 -0.1827 0.1847 0.122 Uiso 1 1 calc R
C24 C 1.0830(7) -0.1719(3) 0.1916(2) 0.089(3) Uani 1 1 d .
H24A H 1.0583 -0.1829 0.1645 0.134 Uiso 1 1 calc R
H24B H 1.0981 -0.2129 0.2064 0.134 Uiso 1 1 calc R
H24C H 1.1563 -0.1452 0.1908 0.134 Uiso 1 1 calc R

loop_
_atom_site_aniso_label
_atom_site_aniso_U_11
_atom_site_aniso_U_22
_atom_site_aniso_U_33
_atom_site_aniso_U_23
_atom_site_aniso_U_13
_atom_site_aniso_U_12
In1 0.01405(14) 0.01641(16) 0.01271(14) 0.00063(15) 0.00017(13) 0.00055(14)
Sn1 0.01940(15) 0.02576(19) 0.01677(15) 0.00167(16) -0.00395(12) 0.00275(15)
Si1 0.0174(6) 0.0249(8) 0.0280(7) 0.0040(7) -0.0048(5) -0.0034(6)
Si2 0.0176(6) 0.0308(8) 0.0210(7) 0.0071(6) 0.0020(5) 0.0061(6)
Si3 0.0334(8) 0.0206(8) 0.0269(8) -0.0012(6) -0.0026(6) -0.0082(6)
Si4 0.0265(7) 0.0214(8) 0.0184(7) 0.0033(6) 0.0059(5) -0.0002(6)
C5 0.029(3) 0.035(3) 0.030(3) 0.002(3) 0.006(2) 0.015(3)
O3 0.0201(16) 0.0268(19) 0.0117(15) -0.0003(14) -0.0002(12) 0.0011(14)
O2 0.0160(15) 0.0206(18) 0.0140(15) 0.0002(14) 0.0015(12) 0.0044(13)
C13 0.022(2) 0.027(3) 0.017(2) -0.003(2) 0.0016(18) 0.006(3)
C14 0.026(3) 0.036(3) 0.022(2) -0.008(3) -0.0010(19) -0.004(3)
N1 0.0134(19) 0.023(2) 0.0156(19) 0.0054(17) -0.0028(14) -0.0017(16)
C19 0.038(3) 0.060(4) 0.015(2) 0.001(3) 0.000(2) 0.013(3)
C11 0.033(3) 0.035(3) 0.032(3) -0.002(3) -0.009(2) -0.012(3)
N2 0.022(2) 0.016(2) 0.021(2) -0.0032(18) 0.0016(16) -0.0031(17)
O1 0.030(2) 0.029(2) 0.029(2) 0.0085(16) -0.0060(15) -0.0010(16)
C17 0.028(3) 0.032(3) 0.012(2) -0.003(2) 0.0053(18) 0.008(2)
C2 0.024(3) 0.024(3) 0.040(3) 0.000(2) -0.007(2) -0.004(2)
C15 0.042(3) 0.030(3) 0.030(3) -0.004(3) 0.003(2) 0.015(3)
C9 0.040(3) 0.040(4) 0.031(3) 0.000(3) 0.010(3) -0.002(3)
C7 0.036(3) 0.029(3) 0.013(2) 0.004(2) -0.001(2) 0.003(2)
C16 0.020(3) 0.038(3) 0.029(3) -0.003(3) 0.005(2) 0.004(2)
C4 0.026(3) 0.042(4) 0.035(3) 0.006(3) 0.005(2) 0.011(3)
C21 0.043(3) 0.029(3) 0.033(3) 0.014(3) -0.001(3) 0.004(3)
C18 0.029(3) 0.046(4) 0.021(3) 0.007(3) 0.005(2) 0.005(3)
C3 0.018(3) 0.034(3) 0.063(4) 0.011(3) -0.003(3) -0.008(2)
C8 0.044(3) 0.028(3) 0.030(3) 0.009(3) 0.007(2) -0.003(3)
C1 0.044(3) 0.030(4) 0.038(3) 0.000(3) -0.012(3) -0.006(3)
C6 0.028(3) 0.043(4) 0.032(3) 0.008(3) -0.003(2) 0.008(3)
C22 0.165(8) 0.053(5) 0.046(4) 0.032(4) -0.034(5) -0.014(5)
C20 0.038(3) 0.038(4) 0.026(3) -0.003(3) 0.002(2) 0.014(3)
C12 0.070(4) 0.028(4) 0.041(4) -0.010(3) -0.007(3) 0.001(3)
C10 0.042(4) 0.041(4) 0.052(4) 0.004(3) -0.007(3) -0.022(3)
C23 0.084(6) 0.045(5) 0.116(7) 0.039(5) 0.004(5) -0.019(4)
C24 0.123(7) 0.032(4) 0.113(7) 0.022(4) 0.045(6) 0.039(4)

loop_
_atom_type_symbol
_atom_type_description
_atom_type_scat_dispersion_real
_atom_type_scat_dispersion_imag
_atom_type_scat_source
C C 0.0033 0.0016 'International Tables Vol C Tables 4.2.6.8 and 6.1.1.4'
H H 0.0000 0.0000 'International Tables Vol C Tables 4.2.6.8 and 6.1.1.4'
N N 0.0061 0.0033 'International Tables Vol C Tables 4.2.6.8 and 6.1.1.4'
O O 0.0106 0.0060 'International Tables Vol C Tables 4.2.6.8 and 6.1.1.4'
Si Si 0.0817 0.0704 'International Tables Vol C Tables 4.2.6.8 and 6.1.1.4'
In In -0.7276 1.3100 'International Tables Vol C Tables 4.2.6.8 and 6.1.1.4'
Sn Sn -0.6537 1.4246 'International Tables Vol C Tables 4.2.6.8 and 6.1.1.4'

loop_
_geom_angle_atom_site_label_1
_geom_angle_atom_site_label_2
_geom_angle_atom_site_label_3
_geom_angle
N1 In1 N2 123.64(14)
N1 In1 O2 119.90(13)
N2 In1 O2 104.41(13)
N1 In1 O3 109.10(12)
N2 In1 O3 115.74(13)
O2 In1 O3 73.80(11)
O1 Sn1 O3 92.14(12)
O1 Sn1 O2 95.15(12)
O3 Sn1 O2 73.20(10)
N1 Si1 C2 113.1(2)
N1 Si1 C1 111.6(2)
C2 Si1 C1 107.9(2)
N1 Si1 C3 111.4(2)
C2 Si1 C3 105.4(2)
C1 Si1 C3 107.1(2)
N1 Si2 C5 113.5(2)
N1 Si2 C6 112.5(2)
C5 Si2 C6 105.1(2)
N1 Si2 C4 113.2(2)
C5 Si2 C4 105.2(2)
C6 Si2 C4 106.6(2)
N2 Si3 C11 113.9(2)
N2 Si3 C12 111.2(2)
C11 Si3 C12 107.1(3)
N2 Si3 C10 112.2(2)
C11 Si3 C10 103.6(2)
C12 Si3 C10 108.4(3)
N2 Si4 C8 112.2(2)
N2 Si4 C7 113.5(2)
C8 Si4 C7 105.7(2)
N2 Si4 C9 113.2(2)
C8 Si4 C9 106.9(2)
C7 Si4 C9 104.6(2)
C17 O3 In1 127.5(3)
C17 O3 Sn1 124.0(3)
In1 O3 Sn1 106.05(12)
C13 O2 In1 127.1(3)
C13 O2 Sn1 121.2(2)
In1 O2 Sn1 106.13(12)
O2 C13 C14 107.8(3)
O2 C13 C15 109.1(4)
C14 C13 C15 108.9(4)
O2 C13 C16 109.3(4)
C14 C13 C16 110.7(4)
C15 C13 C16 111.0(4)
Si1 N1 Si2 120.1(2)
Si1 N1 In1 120.18(19)
Si2 N1 In1 119.7(2)
Si3 N2 Si4 118.4(2)
Si3 N2 In1 121.0(2)
Si4 N2 In1 120.3(2)
C21 O1 Sn1 127.1(3)
O3 C17 C18 108.9(4)
O3 C17 C20 107.8(4)
C18 C17 C20 111.8(4)
O3 C17 C19 108.1(4)
C18 C17 C19 110.8(4)
C20 C17 C19 109.3(4)
O1 C21 C23 107.4(5)
O1 C21 C24 110.2(5)
C23 C21 C24 109.3(6)
O1 C21 C22 110.5(5)
C23 C21 C22 110.8(6)
C24 C21 C22 108.7(6)

loop_
_geom_bond_atom_site_label_1
_geom_bond_atom_site_label_2
_geom_bond_distance
In1 N1 2.081(3)
In1 N2 2.084(4)
In1 O2 2.138(3)
In1 O3 2.142(3)
Sn1 O1 2.000(3)
Sn1 O3 2.154(3)
Sn1 O2 2.156(3)
Si1 N1 1.739(4)
Si1 C2 1.859(5)
Si1 C1 1.877(5)
Si1 C3 1.878(5)
Si2 N1 1.740(4)
Si2 C5 1.865(5)
Si2 C6 1.874(5)
Si2 C4 1.884(5)
Si3 N2 1.733(4)
Si3 C11 1.863(5)
Si3 C12 1.869(6)
Si3 C10 1.872(5)
Si4 N2 1.750(4)
Si4 C8 1.875(5)
Si4 C7 1.876(5)
Si4 C9 1.887(5)
O3 C17 1.469(5)
O2 C13 1.459(5)
C13 C14 1.514(6)
C13 C15 1.515(6)
C13 C16 1.520(6)
C19 C17 1.532(6)
O1 C21 1.432(6)
C17 C18 1.513(7)
C17 C20 1.514(7)
C21 C23 1.495(8)
C21 C24 1.500(8)
C21 C22 1.500(8)
